data_7702876
loop_
_publ_author_name
'Lysenko, Andrey B.'
'Senchyk, Ganna A.'
'Lincke, J\"org'
'L\"assig, Daniel'
'Fokin, Andrey A.'
'Butova, Ekaterina D.'
'Schreiner, Peter R.'
'Krautscheid, Harald'
'Domasevitch, Konstantin V.'

_publ_section_title
;
 Metal oxide-organic frameworks (MOOFs), a new series of coordination
 hybrids constructed from molybdenum(VI) oxide and bitopic 1,2,4-triazole
 linkers.
;
_journal_issue 17
_journal_name_full 'Dalton transactions (Cambridge, England : 2003)'
_journal_page_first 4223
_journal_page_last 4231
_journal_paper_doi 10.1039/b922732f
_journal_volume 39
_journal_year 2010
_chemical_formula_moiety 'C14 H18 Mo2 N6 O6, 6(H2 O)'
_chemical_formula_sum 'C14 H30 Mo2 N6 O12'
_chemical_formula_weight 666.32
_chemical_name_common
;
Molybdenum(VI) oxide 2:1 complex with 1,3-bis(1,2,4-triazol-4-
yl)adamantane Hexahydrate
;
_chemical_name_systematic
;
Molybdenum(VI) oxide 2:1 complex with 1,3-bis(1,2,4-triazol-4-yl)adamantane
Hexahydrate
;
_space_group_IT_number 62
_space_group_name_Hall '-P 2ac 2n'
_space_group_name_H-M_alt 'P n m a'
_symmetry_cell_setting orthorhombic
_symmetry_Int_Tables_number 62
_symmetry_space_group_name_H-M 'P n m a'
_atom_sites_solution_hydrogens geom
_atom_sites_solution_primary direct
_atom_sites_solution_secondary difmap
_audit_creation_method SHELXL-97
_cell_angle_alpha 90.00
_cell_angle_beta 90.00
_cell_angle_gamma 90.00
_cell_formula_units_Z 4
_cell_length_a 15.1155(9)
_cell_length_b 12.4471(7)
_cell_length_c 12.4209(9)
_cell_measurement_reflns_used 8000
_cell_measurement_temperature 213(2)
_cell_measurement_theta_max 27.36
_cell_measurement_theta_min 2.12
_cell_volume 2336.9(3)
_computing_cell_refinement 'IPDS Software (Stoe & Cie, 2000)'
_computing_data_collection 'IPDS Software (Stoe & Cie, 2000)'
_computing_data_reduction 'IPDS Software (Stoe & Cie, 2000)'
_computing_molecular_graphics 'Diamond 2.1e (Brandenburg, 1999)'
_computing_publication_material 'WinGX 1.70.01 (Farrugia, 1999)'
_computing_structure_refinement 'SHELXL-97 (Sheldrick, 1997)'
_computing_structure_solution 'SHELXS-97 (Sheldrick, 1997)'
_diffrn_ambient_temperature 213(2)
_diffrn_measured_fraction_theta_full 0.989
_diffrn_measured_fraction_theta_max 0.989
_diffrn_measurement_device_type 'Stoe Imaging plate diffraction system'
_diffrn_measurement_method '\f oscillation scans'
_diffrn_radiation_monochromator graphite
_diffrn_radiation_source 'fine-focus sealed tube'
_diffrn_radiation_type MoK\a
_diffrn_radiation_wavelength 0.71073
_diffrn_reflns_av_R_equivalents 0.0454
_diffrn_reflns_av_sigmaI/netI 0.0315
_diffrn_reflns_limit_h_max 18
_diffrn_reflns_limit_h_min -19
_diffrn_reflns_limit_k_max 16
_diffrn_reflns_limit_k_min -11
_diffrn_reflns_limit_l_max 13
_diffrn_reflns_limit_l_min -16
_diffrn_reflns_number 8721
_diffrn_reflns_theta_full 27.36
_diffrn_reflns_theta_max 27.36
_diffrn_reflns_theta_min 2.12
_diffrn_standards_decay_% 0
_exptl_absorpt_coefficient_mu 1.145
_exptl_absorpt_correction_T_max 0.8119
_exptl_absorpt_correction_T_min 0.7551
_exptl_absorpt_correction_type numerical
_exptl_absorpt_process_details 'X-RED (Stoe & Cie, 2001) and X-SHAPE (Stoe & Cie, 1999)'
_exptl_crystal_colour colorless
_exptl_crystal_density_diffrn 1.894
_exptl_crystal_density_method 'not measured'
_exptl_crystal_description prism
_exptl_crystal_F_000 1344
_exptl_crystal_size_max 0.26
_exptl_crystal_size_mid 0.21
_exptl_crystal_size_min 0.19
_refine_diff_density_max 0.606
_refine_diff_density_min -0.771
_refine_diff_density_rms 0.087
_refine_ls_extinction_method none
_refine_ls_goodness_of_fit_ref 0.987
_refine_ls_hydrogen_treatment constr
_refine_ls_matrix_type full
_refine_ls_number_parameters 169
_refine_ls_number_reflns 2735
_refine_ls_number_restraints 0
_refine_ls_restrained_S_all 0.987
_refine_ls_R_factor_all 0.0339
_refine_ls_R_factor_gt 0.0251
_refine_ls_shift/su_max 0.001
_refine_ls_shift/su_mean 0.000
_refine_ls_structure_factor_coef Fsqd
_refine_ls_weighting_details 'calc w=1/[\s^2^(Fo^2^)+(0.0395P)^2^+0.0000P] where P=(Fo^2^+2Fc^2^)/3'
_refine_ls_weighting_scheme calc
_refine_ls_wR_factor_gt 0.0609
_refine_ls_wR_factor_ref 0.0632
_reflns_number_gt 2268
_reflns_number_total 2735
_reflns_threshold_expression >2sigma(I)
_cod_data_source_file b922732f.txt
_cod_data_source_block (4)
_cod_database_code 7702876

loop_
_symmetry_equiv_pos_as_xyz
'x, y, z'
'-x+1/2, -y, z+1/2'
'x+1/2, -y+1/2, -z+1/2'
'-x, y+1/2, -z'
'-x, -y, -z'
'x-1/2, y, -z-1/2'
'-x-1/2, y-1/2, z-1/2'
'x, -y-1/2, z'

loop_
_atom_site_label
_atom_site_type_symbol
_atom_site_fract_x
_atom_site_fract_y
_atom_site_fract_z
_atom_site_U_iso_or_equiv
_atom_site_adp_type
_atom_site_occupancy
_atom_site_symmetry_multiplicity
_atom_site_calc_flag
_atom_site_refinement_flags
Mo1 Mo -0.060694(11) 0.397157(14) 0.086067(13) 0.01132(7) Uani 1 1 d .
O1 O -0.08802(13) 0.2500 0.12276(17) 0.0130(4) Uani 1 2 d S
O2 O -0.03059(11) 0.44287(14) 0.21130(13) 0.0206(3) Uani 1 1 d .
O3 O 0.0000 0.5000 0.0000 0.0161(5) Uani 1 2 d S
O4 O -0.16577(10) 0.44338(14) 0.06935(14) 0.0220(4) Uani 1 1 d .
N1 N 0.21165(15) 0.2500 0.0395(2) 0.0137(5) Uani 1 2 d S
N2 N 0.07644(11) 0.30574(16) 0.06862(14) 0.0150(4) Uani 1 1 d .
N3 N 0.42830(16) 0.2500 -0.2530(2) 0.0144(5) Uani 1 2 d S
N4 N 0.43252(11) 0.30533(16) -0.41946(14) 0.0156(4) Uani 1 1 d .
C1 C 0.15825(14) 0.33677(19) 0.05091(19) 0.0173(4) Uani 1 1 d .
H1 H 0.1770 0.4087 0.0467 0.021 Uiso 1 1 calc R
C2 C 0.42996(15) 0.33648(19) -0.31864(17) 0.0175(5) Uani 1 1 d .
H2 H 0.4294 0.4084 -0.2955 0.021 Uiso 1 1 calc R
C3 C 0.30823(18) 0.2500 0.0145(2) 0.0130(5) Uani 1 2 d S
C4 C 0.3195(2) 0.2500 -0.1079(2) 0.0148(6) Uani 1 2 d S
H4 H 0.2917 0.3130 -0.1386 0.018 Uiso 1 1 d .
C5 C 0.4188(2) 0.2500 -0.1335(2) 0.0150(6) Uani 1 2 d S
C6 C 0.46238(15) 0.1492(2) -0.08617(17) 0.0171(4) Uani 1 1 d .
H6A H 0.4352 0.0847 -0.1171 0.021 Uiso 1 1 calc R
H6B H 0.5256 0.1485 -0.1037 0.021 Uiso 1 1 calc R
C7 C 0.44985(14) 0.1497(2) 0.03604(18) 0.0178(4) Uani 1 1 d .
H7 H 0.4780 0.0849 0.0670 0.021 Uiso 1 1 calc R
C8 C 0.35027(14) 0.1487(2) 0.06282(17) 0.0166(4) Uani 1 1 d .
H8A H 0.3224 0.0844 0.0324 0.020 Uiso 1 1 calc R
H8B H 0.3417 0.1478 0.1410 0.020 Uiso 1 1 calc R
C9 C 0.4926(2) 0.2500 0.0848(3) 0.0196(7) Uani 1 2 d S
H9A H 0.5562 0.2500 0.0697 0.024 Uiso 1 2 calc SR
H9B H 0.4844 0.2500 0.1630 0.024 Uiso 1 2 calc SR
O5 O 0.72115(16) 0.2500 0.1140(2) 0.0322(6) Uani 1 2 d S
H1W H 0.7776 0.2500 0.1235 0.048 Uiso 1 2 d S
H2W H 0.7113 0.2500 0.0484 0.048 Uiso 1 2 d S
O6 O 0.34704(14) -0.0661(2) -0.2049(2) 0.0453(6) Uani 1 1 d .
H3W H 0.3983 -0.0712 -0.2253 0.068 Uiso 1 1 d .
H4W H 0.3303 -0.1265 -0.1773 0.068 Uiso 1 1 d .
O7 O 0.7008(3) 0.2500 -0.1022(3) 0.0595(10) Uani 1 2 d S
H5W H 0.7054 0.1947 -0.1469 0.089 Uiso 1 1 d .
O8 O 0.20789(18) 0.0626(2) -0.2810(2) 0.0572(7) Uani 1 1 d .
H6W H 0.1806 0.0406 -0.2274 0.086 Uiso 1 1 d .
H7W H 0.2604 0.0312 -0.2777 0.086 Uiso 1 1 d .

loop_
_atom_site_aniso_label
_atom_site_aniso_U_11
_atom_site_aniso_U_22
_atom_site_aniso_U_33
_atom_site_aniso_U_23
_atom_site_aniso_U_13
_atom_site_aniso_U_12
Mo1 0.01283(10) 0.00700(11) 0.01412(10) -0.00021(6) 0.00196(6) -0.00004(6)
O1 0.0138(9) 0.0102(11) 0.0149(9) 0.000 0.0022(8) 0.000
O2 0.0291(8) 0.0146(8) 0.0180(8) -0.0006(7) 0.0021(7) -0.0038(7)
O3 0.0201(10) 0.0098(12) 0.0184(10) 0.0001(8) 0.0046(8) -0.0011(8)
O4 0.0184(8) 0.0145(8) 0.0332(9) 0.0043(7) 0.0043(6) 0.0002(6)
N1 0.0104(11) 0.0114(13) 0.0194(12) 0.000 0.0008(9) 0.000
N2 0.0127(7) 0.0115(10) 0.0207(9) 0.0008(7) 0.0022(6) 0.0002(7)
N3 0.0182(11) 0.0109(12) 0.0141(11) 0.000 0.0027(9) 0.000
N4 0.0194(8) 0.0103(10) 0.0170(8) -0.0003(7) 0.0014(7) 0.0002(7)
C1 0.0160(9) 0.0117(12) 0.0243(10) 0.0018(9) 0.0023(8) -0.0010(8)
C2 0.0241(11) 0.0110(12) 0.0175(10) -0.0017(8) 0.0022(8) -0.0027(9)
C3 0.0098(12) 0.0129(15) 0.0164(13) 0.000 0.0018(11) 0.000
C4 0.0150(13) 0.0129(14) 0.0164(13) 0.000 -0.0027(11) 0.000
C5 0.0188(14) 0.0125(15) 0.0137(13) 0.000 0.0013(11) 0.000
C6 0.0182(10) 0.0152(11) 0.0180(10) 0.0012(9) 0.0022(8) 0.0023(9)
C7 0.0169(10) 0.0188(12) 0.0177(10) 0.0033(9) -0.0015(8) 0.0038(9)
C8 0.0151(9) 0.0172(11) 0.0175(10) 0.0028(9) 0.0005(8) 0.0000(8)
C9 0.0172(14) 0.0247(19) 0.0171(14) 0.000 -0.0018(11) 0.000
O5 0.0163(11) 0.0237(14) 0.0565(17) 0.000 0.0025(11) 0.000
O6 0.0424(11) 0.0319(12) 0.0618(15) 0.0035(11) 0.0190(11) -0.0075(10)
O7 0.075(3) 0.042(2) 0.062(2) 0.000 -0.0044(19) 0.000
O8 0.0862(19) 0.0401(14) 0.0453(13) 0.0107(12) -0.0006(13) -0.0232(14)

loop_
_atom_type_symbol
_atom_type_description
_atom_type_scat_dispersion_real
_atom_type_scat_dispersion_imag
_atom_type_scat_source
C C 0.0033 0.0016 'International Tables Vol C Tables 4.2.6.8 and 6.1.1.4'
H H 0.0000 0.0000 'International Tables Vol C Tables 4.2.6.8 and 6.1.1.4'
N N 0.0061 0.0033 'International Tables Vol C Tables 4.2.6.8 and 6.1.1.4'
O O 0.0106 0.0060 'International Tables Vol C Tables 4.2.6.8 and 6.1.1.4'
Mo Mo -1.6832 0.6857 'International Tables Vol C Tables 4.2.6.8 and 6.1.1.4'

loop_
_geom_angle_atom_site_label_1
_geom_angle_atom_site_label_2
_geom_angle_atom_site_label_3
_geom_angle
_geom_angle_site_symmetry_1
_geom_angle_site_symmetry_3
O4 Mo1 O2 104.22(8) . .
O4 Mo1 O3 98.85(6) . .
O2 Mo1 O3 99.10(6) . .
O4 Mo1 O1 98.61(8) . .
O2 Mo1 O1 99.03(9) . .
O3 Mo1 O1 150.81(6) . .
O4 Mo1 N4 90.92(7) . 6
O2 Mo1 N4 164.46(7) . 6
O3 Mo1 N4 81.64(5) . 6
O1 Mo1 N4 74.88(8) . 6
O4 Mo1 N2 164.90(7) . .
O2 Mo1 N2 90.58(7) . .
O3 Mo1 N2 81.39(5) . .
O1 Mo1 N2 75.75(7) . .
N4 Mo1 N2 74.13(6) 6 .
Mo1 O1 Mo1 142.88(11) . 8_565
Mo1 O3 Mo1 180.000(8) . 5_565
C1 N1 C1 105.6(2) 8_565 .
C1 N1 C3 127.16(12) 8_565 .
C1 N1 C3 127.16(12) . .
C1 N2 N2 107.10(13) . 8_565
C1 N2 Mo1 134.10(16) . .
N2 N2 Mo1 118.63(5) 8_565 .
C2 N3 C2 105.7(3) 8_565 .
C2 N3 C5 127.07(13) 8_565 .
C2 N3 C5 127.07(13) . .
C2 N4 N4 107.19(13) . 8_565
C2 N4 Mo1 133.92(16) . 6_655
N4 N4 Mo1 118.88(5) 8_565 6_655
N2 C1 N1 110.1(2) . .
N2 C1 H1 125.0 . .
N1 C1 H1 125.0 . .
N4 C2 N3 110.0(2) . .
N4 C2 H2 125.0 . .
N3 C2 H2 125.0 . .
N1 C3 C4 108.4(2) . .
N1 C3 C8 108.90(15) . 8_565
C4 C3 C8 110.04(15) . 8_565
N1 C3 C8 108.90(15) . .
C4 C3 C8 110.04(15) . .
C8 C3 C8 110.5(2) 8_565 .
C3 C4 C5 108.3(2) . .
C3 C4 H4 110.1 . .
C5 C4 H4 110.1 . .
N3 C5 C6 109.88(16) . 8_565
N3 C5 C6 109.88(16) . .
C6 C5 C6 109.8(3) 8_565 .
N3 C5 C4 107.5(2) . .
C6 C5 C4 109.90(16) 8_565 .
C6 C5 C4 109.90(16) . .
C7 C6 C5 108.9(2) . .
C7 C6 H6A 109.9 . .
C5 C6 H6A 109.9 . .
C7 C6 H6B 109.9 . .
C5 C6 H6B 109.9 . .
H6A C6 H6B 108.3 . .
C6 C7 C9 110.1(2) . .
C6 C7 C8 109.57(18) . .
C9 C7 C8 109.5(2) . .
C6 C7 H7 109.2 . .
C9 C7 H7 109.2 . .
C8 C7 H7 109.2 . .
C3 C8 C7 108.28(19) . .
C3 C8 H8A 110.0 . .
C7 C8 H8A 110.0 . .
C3 C8 H8B 110.0 . .
C7 C8 H8B 110.0 . .
H8A C8 H8B 108.4 . .
C7 C9 C7 109.3(3) . 8_565
C7 C9 H9A 109.8 . .
C7 C9 H9A 109.8 8_565 .
C7 C9 H9B 109.8 . .
C7 C9 H9B 109.8 8_565 .
H9A C9 H9B 108.3 . .
H1W O5 H2W 108.2 . .
H3W O6 H4W 109.5 . .
H6W O8 H7W 105.3 . .

loop_
_geom_bond_atom_site_label_1
_geom_bond_atom_site_label_2
_geom_bond_distance
_geom_bond_site_symmetry_2
Mo1 O4 1.7019(16) .
Mo1 O2 1.7177(16) .
Mo1 O3 1.90346(18) .
Mo1 O1 1.9322(7) .
Mo1 N4 2.3662(18) 6
Mo1 N2 2.3745(17) .
N1 C1 1.356(3) 8_565
N1 C1 1.356(3) .
N1 C3 1.493(3) .
N2 C1 1.314(3) .
N2 N2 1.387(4) 8_565
N3 C2 1.351(3) 8_565
N3 C2 1.351(3) .
N3 C5 1.491(4) .
N4 C2 1.312(3) .
N4 N4 1.377(4) 8_565
C1 H1 0.9400 .
C2 H2 0.9400 .
C3 C4 1.530(4) .
C3 C8 1.534(3) 8_565
C3 C8 1.534(3) .
C4 C5 1.535(4) .
C4 H4 0.9677 .
C5 C6 1.534(3) 8_565
C5 C6 1.534(3) .
C6 C7 1.530(3) .
C6 H6A 0.9800 .
C6 H6B 0.9800 .
C7 C9 1.531(3) .
C7 C8 1.542(3) .
C7 H7 0.9900 .
C8 H8A 0.9800 .
C8 H8B 0.9800 .
C9 C7 1.531(3) 8_565
C9 H9A 0.9800 .
C9 H9B 0.9800 .
O5 H1W 0.8606 .
O5 H2W 0.8286 .
O6 H3W 0.8171 .
O6 H4W 0.8642 .
O7 H5W 0.8866 .
O8 H6W 0.8301 .
O8 H7W 0.8851 .

loop_
_geom_torsion_atom_site_label_1
_geom_torsion_atom_site_label_2
_geom_torsion_atom_site_label_3
_geom_torsion_atom_site_label_4
_geom_torsion
_geom_torsion_site_symmetry_1
_geom_torsion_site_symmetry_4
O4 Mo1 O1 Mo1 128.54(19) . 8_565
O2 Mo1 O1 Mo1 -125.46(19) . 8_565
O3 Mo1 O1 Mo1 2.4(3) . 8_565
N4 Mo1 O1 Mo1 39.92(18) 6 8_565
N2 Mo1 O1 Mo1 -37.16(18) . 8_565
O4 Mo1 N2 C1 117.6(3) . .
O2 Mo1 N2 C1 -73.7(2) . .
O3 Mo1 N2 C1 25.5(2) . .
O1 Mo1 N2 C1 -172.8(2) . .
N4 Mo1 N2 C1 109.2(2) 6 .
O4 Mo1 N2 N2 -57.0(3) . 8_565
O2 Mo1 N2 N2 111.83(6) . 8_565
O1 Mo1 N2 N2 12.66(6) . 8_565
N4 Mo1 N2 N2 -65.36(5) 6 8_565
N2 N2 C1 N1 -0.1(2) 8_565 .
Mo1 N2 C1 N1 -175.06(16) . .
C1 N1 C1 N2 0.1(3) 8_565 .
C3 N1 C1 N2 177.6(2) . .
N4 N4 C2 N3 0.0(2) 8_565 .
Mo1 N4 C2 N3 -178.69(16) 6_655 .
C2 N3 C2 N4 0.0(3) 8_565 .
C5 N3 C2 N4 -175.3(2) . .
C1 N1 C3 C4 88.4(3) 8_565 .
C1 N1 C3 C4 -88.4(3) . .
C1 N1 C3 C8 -151.9(2) 8_565 8_565
C1 N1 C3 C8 31.3(4) . 8_565
C1 N1 C3 C8 -31.3(4) 8_565 .
C1 N1 C3 C8 151.9(2) . .
N1 C3 C4 C5 180.0 . .
C8 C3 C4 C5 61.02(16) 8_565 .
C8 C3 C4 C5 -61.02(16) . .
C2 N3 C5 C6 153.3(2) 8_565 8_565
C2 N3 C5 C6 -32.4(4) . 8_565
C2 N3 C5 C6 32.4(4) 8_565 .
C2 N3 C5 C6 -153.3(2) . .
C2 N3 C5 C4 -87.2(3) 8_565 .
C2 N3 C5 C4 87.2(3) . .
C3 C4 C5 N3 180.0 . .
C3 C4 C5 C6 -60.47(17) . 8_565
C3 C4 C5 C6 60.47(17) . .
N3 C5 C6 C7 -178.65(19) . .
C6 C5 C6 C7 60.4(3) 8_565 .
C4 C5 C6 C7 -60.6(3) . .
C5 C6 C7 C9 -59.9(2) . .
C5 C6 C7 C8 60.6(3) . .
N1 C3 C8 C7 179.82(19) . .
C4 C3 C8 C7 61.2(2) . .
C8 C3 C8 C7 -60.6(3) 8_565 .
C6 C7 C8 C3 -60.7(3) . .
C9 C7 C8 C3 60.2(2) . .
C6 C7 C9 C7 59.5(3) . 8_565
C8 C7 C9 C7 -61.0(3) . 8_565
